data_7052008
loop_
_publ_author_name
'Takamizawa, Satoshi'
'Kohbara, Masa-aki'
'Akatsuka, Takamasa'
'Miyake, Ryosuke'

_publ_section_title
;
 Gas-adsorbing ability of tris-ethylenediamine metal complexes (M =
 Co(iii), Cr(iii), Rh(iii), Ir(iii)) as transformable ionic single
 crystal hosts
;
_journal_issue 10
_journal_name_full 'New Journal of Chemistry'
_journal_page_first 1782
_journal_paper_doi 10.1039/b806467a
_journal_volume 32
_journal_year 2008
_chemical_formula_moiety 'C6 H24 N6 Rh, 3Cl, 3.37(H2 O)'
_chemical_formula_sum 'C6 H30.74 Cl3 N6 O3.37 Rh'
_chemical_formula_weight 450.27
_chemical_name_systematic
;
?
;
_space_group_IT_number 165
_symmetry_cell_setting trigonal
_symmetry_space_group_name_Hall '-P 3 2"c'
_symmetry_space_group_name_H-M 'P -3 c 1'
_atom_sites_solution_hydrogens geom
_atom_sites_solution_primary direct
_atom_sites_solution_secondary difmap
_audit_creation_method SHELXL-97
_cell_angle_alpha 90.00
_cell_angle_beta 90.00
_cell_angle_gamma 120.00
_cell_formula_units_Z 4
_cell_length_a 11.4083(6)
_cell_length_b 11.4083(6)
_cell_length_c 15.3968(16)
_cell_measurement_temperature 90
_cell_volume 1735.4(2)
_computing_cell_refinement 'Bruker SMART'
_computing_data_collection 'Bruker APEX2'
_computing_data_reduction 'Bruker SAINT'
_computing_molecular_graphics 'Bruker SHELXTL'
_computing_publication_material 'Bruker SHELXTL'
_computing_structure_refinement 'SHELXL-97 (Sheldrick, 1997)'
_computing_structure_solution 'SHELXS-97 (Sheldrick, 1990)'
_diffrn_ambient_temperature 90
_diffrn_detector_area_resol_mean 8.366
_diffrn_measured_fraction_theta_full 0.999
_diffrn_measured_fraction_theta_max 0.999
_diffrn_measurement_device_type 'CCD area detector'
_diffrn_measurement_method 'phi and omega scans'
_diffrn_radiation_monochromator graphite
_diffrn_radiation_source 'fine-focus sealed tube'
_diffrn_radiation_type MoK\a
_diffrn_radiation_wavelength 0.71073
_diffrn_reflns_av_R_equivalents 0.0737
_diffrn_reflns_av_sigmaI/netI 0.0421
_diffrn_reflns_limit_h_max 14
_diffrn_reflns_limit_h_min -15
_diffrn_reflns_limit_k_max 15
_diffrn_reflns_limit_k_min -13
_diffrn_reflns_limit_l_max 18
_diffrn_reflns_limit_l_min -20
_diffrn_reflns_number 11878
_diffrn_reflns_theta_full 28.31
_diffrn_reflns_theta_max 28.31
_diffrn_reflns_theta_min 2.06
_exptl_absorpt_coefficient_mu 1.461
_exptl_absorpt_correction_T_max 0.8676
_exptl_absorpt_correction_T_min 0.7393
_exptl_absorpt_correction_type empirical
_exptl_absorpt_process_details
;
'SADABS; Sheldrick 1996'
;
_exptl_crystal_colour colorless
_exptl_crystal_density_diffrn 1.705
_exptl_crystal_density_method 'not measured'
_exptl_crystal_description plate
_exptl_crystal_F_000 904
_exptl_crystal_size_max 0.22
_exptl_crystal_size_mid 0.16
_exptl_crystal_size_min 0.10
_refine_diff_density_max 0.926
_refine_diff_density_min -0.891
_refine_diff_density_rms 0.140
_refine_ls_extinction_method none
_refine_ls_goodness_of_fit_ref 1.074
_refine_ls_hydrogen_treatment constr
_refine_ls_matrix_type full
_refine_ls_number_parameters 71
_refine_ls_number_reflns 1456
_refine_ls_number_restraints 0
_refine_ls_restrained_S_all 1.074
_refine_ls_R_factor_all 0.0678
_refine_ls_R_factor_gt 0.0460
_refine_ls_shift/su_max 0.000
_refine_ls_shift/su_mean 0.000
_refine_ls_structure_factor_coef Fsqd
_refine_ls_weighting_details 'calc w=1/[\s^2^(Fo^2^)+(0.0546P)^2^+2.7380P] where P=(Fo^2^+2Fc^2^)/3'
_refine_ls_weighting_scheme calc
_refine_ls_wR_factor_gt 0.1051
_refine_ls_wR_factor_ref 0.1134
_reflns_number_gt 1112
_reflns_number_total 1456
_reflns_threshold_expression >2sigma(I)
_cod_data_source_file b806467a.txt
_cod_data_source_block 60112k1
_cod_depositor_comments
;
The following automatic conversions were performed:
'_symmetry_cell_setting' value 'Trigonal' changed to 'trigonal' according
to '/home/saulius/struct/CIF-dictionaries/cif_core.dic' dictionary named
'cif_core.dic' version 2.4.1 from 2010-06-29.

Automatic conversion script
Id: cif_fix_enum 1527 2010-12-29 10:47:43Z saulius 
;
_cod_original_sg_symbol_H-M P-3c1
_cod_database_code 7052008

loop_
_symmetry_equiv_pos_as_xyz
'x, y, z'
'-y, x-y, z'
'-x+y, -x, z'
'y, x, -z+1/2'
'x-y, -y, -z+1/2'
'-x, -x+y, -z+1/2'
'-x, -y, -z'
'y, -x+y, -z'
'x-y, x, -z'
'-y, -x, z-1/2'
'-x+y, y, z-1/2'
'x, x-y, z-1/2'

loop_
_atom_site_label
_atom_site_type_symbol
_atom_site_fract_x
_atom_site_fract_y
_atom_site_fract_z
_atom_site_U_iso_or_equiv
_atom_site_adp_type
_atom_site_occupancy
_atom_site_symmetry_multiplicity
_atom_site_calc_flag
_atom_site_refinement_flags
_atom_site_disorder_assembly
_atom_site_disorder_group
C1 C 0.3820(5) 0.2110(5) 0.0738(3) 0.0318(10) Uani 1 1 d . . .
H1A H 0.2972 0.1287 0.0565 0.013(10) Uiso 1 1 calc R . .
H1B H 0.3837 0.2904 0.0466 0.030(12) Uiso 1 1 calc R . .
C2 C 0.3888(5) 0.2256(5) 0.1719(3) 0.0329(10) Uani 1 1 d . . .
H2A H 0.3146 0.2393 0.1932 0.021(11) Uiso 1 1 calc R . .
H2B H 0.3799 0.1431 0.1994 0.030(12) Uiso 1 1 calc R . .
Cl1 Cl 0.49076(12) 0.10507(11) 0.37547(6) 0.0329(3) Uani 1 1 d . . .
N1 N 0.5010(4) 0.2009(4) 0.0449(2) 0.0283(8) Uani 1 1 d . . .
H1C H 0.5179 0.2231 -0.0129 0.053(16) Uiso 1 1 calc R . .
H1D H 0.4842 0.1138 0.0521 0.044(15) Uiso 1 1 calc R . .
N2 N 0.5219(4) 0.3447(4) 0.1935(2) 0.0309(8) Uani 1 1 d . . .
H2C H 0.5405 0.3441 0.2516 0.064(17) Uiso 1 1 calc R . .
H2D H 0.5214 0.4234 0.1815 0.036(14) Uiso 1 1 calc R . .
O1S O 0.0967(8) 0.2095(8) 0.1302(6) 0.124(5) Uani 0.79(2) 1 d P . .
O2S O 0.0000 0.0000 0.0000 0.148(7) Uani 1 6 d S . .
O3S O 0.0000 0.0000 0.2500 0.213(13) Uani 1 6 d S . .
Rh1 Rh 0.6667 0.3333 0.11903(3) 0.02375(18) Uani 1 3 d S . .

loop_
_atom_site_aniso_label
_atom_site_aniso_U_11
_atom_site_aniso_U_22
_atom_site_aniso_U_33
_atom_site_aniso_U_23
_atom_site_aniso_U_13
_atom_site_aniso_U_12
C1 0.037(2) 0.044(3) 0.0158(18) -0.0028(17) 0.0000(17) 0.021(2)
C2 0.034(2) 0.045(3) 0.0169(19) -0.0050(17) 0.0007(17) 0.018(2)
Cl1 0.0499(7) 0.0341(6) 0.0106(4) -0.0016(4) 0.0005(4) 0.0179(5)
N1 0.035(2) 0.038(2) 0.0110(15) -0.0017(14) -0.0019(14) 0.0175(17)
N2 0.041(2) 0.042(2) 0.0106(15) -0.0019(14) 0.0017(14) 0.0216(19)
O1S 0.111(7) 0.130(8) 0.168(10) -0.028(6) -0.053(6) 0.088(6)
O2S 0.182(12) 0.182(12) 0.080(12) 0.000 0.000 0.091(6)
O3S 0.30(2) 0.30(2) 0.040(9) 0.000 0.000 0.149(10)
Rh1 0.0325(2) 0.0325(2) 0.0062(2) 0.000 0.000 0.01626(12)

loop_
_atom_type_symbol
_atom_type_description
_atom_type_scat_dispersion_real
_atom_type_scat_dispersion_imag
_atom_type_scat_source
C C 0.0033 0.0016 'International Tables Vol C Tables 4.2.6.8 and 6.1.1.4'
H H 0.0000 0.0000 'International Tables Vol C Tables 4.2.6.8 and 6.1.1.4'
N N 0.0061 0.0033 'International Tables Vol C Tables 4.2.6.8 and 6.1.1.4'
O O 0.0106 0.0060 'International Tables Vol C Tables 4.2.6.8 and 6.1.1.4'
Cl Cl 0.1484 0.1585 'International Tables Vol C Tables 4.2.6.8 and 6.1.1.4'
Rh Rh -1.1178 0.9187 'International Tables Vol C Tables 4.2.6.8 and 6.1.1.4'

loop_
_geom_angle_atom_site_label_1
_geom_angle_atom_site_label_2
_geom_angle_atom_site_label_3
_geom_angle
_geom_angle_site_symmetry_1
_geom_angle_site_symmetry_3
_geom_angle_publ_flag
N1 C1 C2 107.9(3) . . ?
N1 C1 H1A 110.1 . . ?
C2 C1 H1A 110.1 . . ?
N1 C1 H1B 110.1 . . ?
C2 C1 H1B 110.1 . . ?
H1A C1 H1B 108.4 . . ?
N2 C2 C1 107.3(3) . . ?
N2 C2 H2A 110.3 . . ?
C1 C2 H2A 110.3 . . ?
N2 C2 H2B 110.3 . . ?
C1 C2 H2B 110.3 . . ?
H2A C2 H2B 108.5 . . ?
C1 N1 Rh1 108.3(3) . . ?
C1 N1 H1C 110.0 . . ?
Rh1 N1 H1C 110.0 . . ?
C1 N1 H1D 110.0 . . ?
Rh1 N1 H1D 110.0 . . ?
H1C N1 H1D 108.4 . . ?
C2 N2 Rh1 107.6(2) . . ?
C2 N2 H2C 110.2 . . ?
Rh1 N2 H2C 110.2 . . ?
C2 N2 H2D 110.2 . . ?
Rh1 N2 H2D 110.2 . . ?
H2C N2 H2D 108.5 . . ?
N2 Rh1 N2 92.18(13) 2_655 3_665 ?
N2 Rh1 N2 92.18(13) 2_655 . ?
N2 Rh1 N2 92.18(13) 3_665 . ?
N2 Rh1 N1 83.42(13) 2_655 2_655 ?
N2 Rh1 N1 92.06(15) 3_665 2_655 ?
N2 Rh1 N1 174.00(14) . 2_655 ?
N2 Rh1 N1 92.06(15) 2_655 . ?
N2 Rh1 N1 174.00(14) 3_665 . ?
N2 Rh1 N1 83.42(13) . . ?
N1 Rh1 N1 92.64(13) 2_655 . ?
N2 Rh1 N1 174.00(14) 2_655 3_665 ?
N2 Rh1 N1 83.42(13) 3_665 3_665 ?
N2 Rh1 N1 92.06(14) . 3_665 ?
N1 Rh1 N1 92.64(13) 2_655 3_665 ?
N1 Rh1 N1 92.64(13) . 3_665 ?

loop_
_geom_bond_atom_site_label_1
_geom_bond_atom_site_label_2
_geom_bond_distance
_geom_bond_site_symmetry_2
_geom_bond_publ_flag
C1 N1 1.486(6) . ?
C1 C2 1.517(5) . ?
C1 H1A 0.9900 . ?
C1 H1B 0.9900 . ?
C2 N2 1.483(6) . ?
C2 H2A 0.9900 . ?
C2 H2B 0.9900 . ?
N1 Rh1 2.074(3) . ?
N1 H1C 0.9200 . ?
N1 H1D 0.9200 . ?
N2 Rh1 2.067(3) . ?
N2 H2C 0.9200 . ?
N2 H2D 0.9200 . ?
Rh1 N2 2.067(3) 2_655 ?
Rh1 N2 2.067(3) 3_665 ?
Rh1 N1 2.074(3) 2_655 ?
Rh1 N1 2.074(3) 3_665 ?

loop_
_geom_torsion_atom_site_label_1
_geom_torsion_atom_site_label_2
_geom_torsion_atom_site_label_3
_geom_torsion_atom_site_label_4
_geom_torsion
_geom_torsion_site_symmetry_1
_geom_torsion_site_symmetry_2
_geom_torsion_site_symmetry_3
_geom_torsion_site_symmetry_4
_geom_torsion_publ_flag
N1 C1 C2 N2 55.9(5) . . . . ?
C2 C1 N1 Rh1 -39.0(4) . . . . ?
C1 C2 N2 Rh1 -44.4(4) . . . . ?
C2 N2 Rh1 N2 -73.5(3) . . . 2_655 ?
C2 N2 Rh1 N2 -165.8(3) . . . 3_665 ?
C2 N2 Rh1 N1 -30.9(14) . . . 2_655 ?
C2 N2 Rh1 N1 18.3(3) . . . . ?
C2 N2 Rh1 N1 110.7(3) . . . 3_665 ?
C1 N1 Rh1 N2 103.6(3) . . . 2_655 ?
C1 N1 Rh1 N2 -31.3(14) . . . 3_665 ?
C1 N1 Rh1 N2 11.6(3) . . . . ?
C1 N1 Rh1 N1 -172.9(3) . . . 2_655 ?
C1 N1 Rh1 N1 -80.1(3) . . . 3_665 ?
